data_7005928
loop_
_publ_author_name
'Zou, Jian-Ping'
'Guo, Guo-Cong'
'Guo, Sheng-Ping'
'Lu, Ying-Bing'
'Wu, Ke-Jun'
'Wang, Ming-Sheng'
'Huang, Jin-Shun'

_publ_section_title
;
 Synthesis, crystal and band structures, and optical properties of a
 new mixed-framework mercury selenide diselenite, (Hg3Se2)(Se2O5).
;
_journal_issue 42
_journal_name_full 'Dalton transactions (Cambridge, England : 2003)'
_journal_page_first 4854
_journal_page_last 4858
_journal_paper_doi 10.1039/b706844a
_journal_year 2007
_chemical_formula_moiety 'Hg3 O5 Se4'
_chemical_formula_sum 'Hg3 O5 Se4'
_chemical_formula_weight 997.61
_chemical_melting_point ?
_chemical_name_systematic
;
?
;
_space_group_IT_number 2
_symmetry_cell_setting triclinic
_symmetry_space_group_name_Hall '-P 1'
_symmetry_space_group_name_H-M 'P -1'
_atom_sites_solution_primary direct
_audit_creation_method SHELXL-97
_cell_angle_alpha 95.528(16)
_cell_angle_beta 108.55(2)
_cell_angle_gamma 107.759(16)
_cell_formula_units_Z 2
_cell_length_a 7.487(2)
_cell_length_b 7.7626(12)
_cell_length_c 9.0689(18)
_cell_measurement_temperature 293(2)
_cell_volume 464.84(19)
_computing_cell_refinement WinAFC
_computing_data_collection WinAFC
_computing_data_reduction 'CrystalStructure Version 3.10'
_computing_molecular_graphics 'Bruker SHELXTL'
_computing_publication_material 'Siemens SHELXTL^TM^ 5'
_computing_structure_refinement 'Siemens SHELXTL^TM^ 5'
_computing_structure_solution 'Siemens SHELXTL^TM^ 5'
_diffrn_ambient_temperature 293(2)
_diffrn_measured_fraction_theta_full 0.999
_diffrn_measured_fraction_theta_max 0.999
_diffrn_measurement_device_type 'Rigaku AFC7R'
_diffrn_measurement_method \w-2\q
_diffrn_radiation_monochromator graphite
_diffrn_radiation_source 'rotating-anode generator'
_diffrn_radiation_type MoK\a
_diffrn_radiation_wavelength 0.71073
_diffrn_reflns_av_R_equivalents 0.0404
_diffrn_reflns_av_sigmaI/netI 0.0500
_diffrn_reflns_limit_h_max 8
_diffrn_reflns_limit_h_min -2
_diffrn_reflns_limit_k_max 8
_diffrn_reflns_limit_k_min -9
_diffrn_reflns_limit_l_max 10
_diffrn_reflns_limit_l_min -10
_diffrn_reflns_number 1815
_diffrn_reflns_theta_full 25.04
_diffrn_reflns_theta_max 25.04
_diffrn_reflns_theta_min 2.43
_exptl_absorpt_coefficient_mu 65.052
_exptl_absorpt_correction_T_max 0.9903
_exptl_absorpt_correction_T_min 0.6353
_exptl_absorpt_correction_type psi-scan
_exptl_absorpt_process_details 'Psi (Rigaku WinAFC)'
_exptl_crystal_colour light-green
_exptl_crystal_density_diffrn 7.127
_exptl_crystal_density_meas ?
_exptl_crystal_density_method .
_exptl_crystal_description plate
_exptl_crystal_F_000 832
_exptl_crystal_size_max 0.05
_exptl_crystal_size_mid 0.03
_exptl_crystal_size_min 0.03
_refine_diff_density_max 1.838
_refine_diff_density_min -2.315
_refine_diff_density_rms 0.435
_refine_ls_extinction_coef 0.00207(10)
_refine_ls_extinction_expression Fc^*^=kFc[1+0.001xFc^2^\l^3^/sin(2\q)]^-1/4^
_refine_ls_extinction_method SHELXL
_refine_ls_goodness_of_fit_ref 1.002
_refine_ls_hydrogen_treatment mixed
_refine_ls_matrix_type full
_refine_ls_number_parameters 110
_refine_ls_number_reflns 1650
_refine_ls_number_restraints 12
_refine_ls_restrained_S_all 1.000
_refine_ls_R_factor_all 0.0520
_refine_ls_R_factor_gt 0.0362
_refine_ls_shift/su_max 0.003
_refine_ls_shift/su_mean 0.000
_refine_ls_structure_factor_coef Fsqd
_refine_ls_weighting_details 'calc w=1/[\s^2^(Fo^2^)+(0.0510P)^2^+0.0000P] where P=(Fo^2^+2Fc^2^)/3'
_refine_ls_weighting_scheme calc
_refine_ls_wR_factor_gt 0.0833
_refine_ls_wR_factor_ref 0.0905
_reflns_number_gt 1363
_reflns_number_total 1650
_reflns_threshold_expression >2sigma(I)
_cod_data_source_file b706844a.txt
_cod_data_source_block 2
_cod_depositor_comments
;
The following automatic conversions were performed:
'_exptl_absorpt_correction_type' value 'Psi-scan' changed to 'psi-scan'
according to '/home/saulius/struct/CIF-dictionaries/cif_core.dic'
dictionary named 'cif_core.dic' version 2.4.1 from 2010-06-29.

Automatic conversion script
Id: cif_fix_enum 1527 2010-12-29 10:47:43Z saulius 

The following automatic conversions were performed:

'_chemical_melting_point' value 'not measured' was changed to '?' -
the value is undefined or not given.

Automatic conversion script
Id: cif_fix_values 1646 2011-03-28 12:23:43Z adriana 
;
_cod_original_cell_volume 464.87(18)
_cod_original_sg_symbol_H-M 'p -1'
_cod_database_code 7005928

loop_
_symmetry_equiv_pos_as_xyz
'x, y, z'
'-x, -y, -z'

loop_
_atom_site_label
_atom_site_type_symbol
_atom_site_fract_x
_atom_site_fract_y
_atom_site_fract_z
_atom_site_U_iso_or_equiv
_atom_site_adp_type
_atom_site_occupancy
_atom_site_symmetry_multiplicity
_atom_site_calc_flag
_atom_site_refinement_flags
_atom_site_disorder_assembly
_atom_site_disorder_group
Hg1 Hg 0.01806(5) 0.98760(5) 0.75872(5) 0.02318(10) Uani 1 1 d . . .
Hg2 Hg 0.00756(6) 0.47625(5) 0.71666(5) 0.02471(11) Uani 1 1 d . . .
Hg3 Hg -0.27368(6) 1.18436(5) 0.91213(4) 0.02845(11) Uani 1 1 d . . .
Se1 Se 0.24915(13) 0.80678(12) 0.80504(11) 0.0175(2) Uani 1 1 d . . .
Se2 Se -0.22861(13) 1.14516(12) 0.64966(11) 0.0181(2) Uani 1 1 d . . .
Se3 Se -0.34846(13) 1.63705(12) 0.90941(10) 0.0145(2) Uani 1 1 d . . .
Se4 Se -0.62267(13) 1.33064(12) 0.60511(10) 0.0174(2) Uani 1 1 d . . .
O1 O -0.2045(9) 1.8549(8) 0.9266(8) 0.0185(17) Uani 1 1 d U . .
O2 O -0.1798(10) 1.5366(9) 0.9715(9) 0.033(2) Uani 1 1 d . . .
O3 O -0.4265(10) 1.5571(9) 0.6928(7) 0.0228(18) Uani 1 1 d U . .
O4 O -0.6350(10) 1.2614(10) 0.7708(8) 0.030(2) Uani 1 1 d . . .
O5 O -0.8252(10) 1.3855(11) 0.5313(8) 0.032(2) Uani 1 1 d . . .

loop_
_atom_site_aniso_label
_atom_site_aniso_U_11
_atom_site_aniso_U_22
_atom_site_aniso_U_33
_atom_site_aniso_U_23
_atom_site_aniso_U_13
_atom_site_aniso_U_12
Hg1 0.02179(16) 0.02119(17) 0.02664(17) 0.00501(14) 0.00575(14) 0.01109(13)
Hg2 0.02475(18) 0.01661(17) 0.02979(18) 0.00512(14) 0.00864(15) 0.00469(14)
Hg3 0.04149(19) 0.02653(18) 0.02429(17) 0.00861(14) 0.01643(15) 0.01595(16)
Se1 0.0156(4) 0.0161(4) 0.0234(4) 0.0058(3) 0.0092(3) 0.0066(3)
Se2 0.0164(4) 0.0170(4) 0.0186(4) 0.0031(3) 0.0035(3) 0.0060(3)
Se3 0.0127(4) 0.0129(4) 0.0157(4) 0.0021(3) 0.0051(3) 0.0022(3)
Se4 0.0166(4) 0.0182(4) 0.0151(4) 0.0006(3) 0.0055(3) 0.0045(3)
O1 0.015(3) 0.008(2) 0.030(3) 0.004(2) 0.003(2) 0.006(2)
O2 0.023(3) 0.025(3) 0.045(4) 0.014(3) -0.003(3) 0.013(3)
O3 0.033(3) 0.017(3) 0.012(2) 0.008(2) 0.008(2) -0.001(2)
O4 0.021(3) 0.033(4) 0.029(3) 0.006(3) 0.009(3) -0.001(3)
O5 0.017(3) 0.067(5) 0.018(3) 0.017(3) 0.007(2) 0.020(3)

loop_
_atom_type_symbol
_atom_type_description
_atom_type_scat_dispersion_real
_atom_type_scat_dispersion_imag
_atom_type_scat_source
O O 0.0106 0.0060 'International Tables Vol C Tables 4.2.6.8 and 6.1.1.4'
Se Se -0.0929 2.2259 'International Tables Vol C Tables 4.2.6.8 and 6.1.1.4'
Hg Hg -2.3894 9.2266 'International Tables Vol C Tables 4.2.6.8 and 6.1.1.4'

loop_
_geom_angle_atom_site_label_1
_geom_angle_atom_site_label_2
_geom_angle_atom_site_label_3
_geom_angle
_geom_angle_site_symmetry_1
_geom_angle_site_symmetry_3
_geom_angle_publ_flag
Se1 Hg1 Se2 167.58(4) . . ?
Se1 Hg1 O1 101.60(15) . 1_545 ?
Se2 Hg1 O1 86.17(15) . 1_545 ?
Se2 Hg2 Se1 175.77(4) 1_545 . ?
Se2 Hg2 O5 89.48(17) 1_545 1_645 ?
Se1 Hg2 O5 93.23(17) . 1_645 ?
Se1 Hg3 Se2 165.82(4) 2_577 . ?
Se1 Hg3 O2 87.80(19) 2_577 . ?
Se2 Hg3 O2 98.7(2) . . ?
Hg1 Se1 Hg3 92.27(4) . 2_577 ?
Hg1 Se1 Hg2 102.75(4) . . ?
Hg3 Se1 Hg2 92.01(4) 2_577 . ?
Hg3 Se2 Hg1 89.81(4) . . ?
Hg3 Se2 Hg2 91.35(4) . 1_565 ?
Hg1 Se2 Hg2 100.46(4) . 1_565 ?
O2 Se3 O1 102.5(3) . . ?
O2 Se3 O3 99.1(4) . . ?
O1 Se3 O3 98.4(3) . . ?
O5 Se4 O4 105.2(4) . . ?
O5 Se4 O3 101.8(4) . . ?
O4 Se4 O3 99.3(3) . . ?
Se3 O1 Hg1 128.9(3) . 1_565 ?
Se3 O2 Hg3 122.4(3) . . ?
Se4 O3 Se3 116.1(4) . . ?
Se4 O5 Hg2 119.5(3) . 1_465 ?

loop_
_geom_bond_atom_site_label_1
_geom_bond_atom_site_label_2
_geom_bond_distance
_geom_bond_site_symmetry_2
_geom_bond_publ_flag
Hg1 Se1 2.5046(12) . ?
Hg1 Se2 2.5168(12) . ?
Hg1 O1 2.650(7) 1_545 ?
Hg2 Se2 2.5189(11) 1_545 ?
Hg2 Se1 2.5195(11) . ?
Hg2 O5 2.557(8) 1_645 ?
Hg3 Se1 2.5051(12) 2_577 ?
Hg3 Se2 2.5113(12) . ?
Hg3 O2 2.562(7) . ?
Se1 Hg3 2.5051(12) 2_577 ?
Se2 Hg2 2.5189(11) 1_565 ?
Se3 O2 1.659(8) . ?
Se3 O1 1.666(6) . ?
Se3 O3 1.844(6) . ?
Se4 O5 1.653(8) . ?
Se4 O4 1.664(8) . ?
Se4 O3 1.815(6) . ?
O1 Hg1 2.650(7) 1_565 ?
O5 Hg2 2.557(8) 1_465 ?
